data_7720777
loop_
_publ_author_name
'Behe, Martin'
'Gruber, Stefan'
'Li, Cen'
'Schreckenbach, Georg'
'Mu, Linjing'
'Schottelius, Margret'
'Faizova, Radmila'

_publ_section_title
;
 La-[<sup>18/19</sup>F]fluoride complexes: a novel addition to the
 radiofluorination family.
;
_journal_issue 15
_journal_name_full 'Dalton transactions (Cambridge, England : 2003)'
_journal_page_first 5944
_journal_page_last 5951
_journal_paper_doi 10.1039/d5dt02645h
_journal_volume 55
_journal_year 2026
_chemical_formula_moiety 'C26 H34 F La N4 O8'
_chemical_formula_sum 'C26 H34 F La N4 O8'
_chemical_formula_weight 688.48
_space_group_crystal_system trigonal
_space_group_IT_number 152
_space_group_name_Hall 'P 31 2"'
_space_group_name_H-M_alt 'P 31 2 1'
_atom_sites_solution_hydrogens geom
_atom_sites_solution_primary dual
_audit_creation_date 2024-11-18
_audit_creation_method
;
Olex2 1.5
(compiled 2024.02.16 svn.r378c4104 for OlexSys, GUI svn.r6928)
;
_audit_update_record
;
2025-10-19 deposited with the CCDC.	2026-01-09 downloaded from the CCDC.
;
_cell_angle_alpha 90
_cell_angle_beta 90
_cell_angle_gamma 120
_cell_formula_units_Z 3
_cell_length_a 15.49470(10)
_cell_length_b 15.49470(10)
_cell_length_c 10.65350(10)
_cell_measurement_reflns_used 62943
_cell_measurement_temperature 100.0(1)
_cell_measurement_theta_max 73.1670
_cell_measurement_theta_min 5.2100
_cell_volume 2215.08(3)
_computing_cell_refinement 'CrysAlisPro 1.171.43.143a (Rigaku OD, 2024)'
_computing_data_collection 'CrysAlisPro system (CCD 43.143a 64-bit (release 25-10-2024))'
_computing_data_reduction 'CrysAlisPro 1.171.43.143a (Rigaku OD, 2024)'
_computing_molecular_graphics 'Olex2 1.5 (Dolomanov et al., 2009)'
_computing_publication_material 'Olex2 1.5 (Dolomanov et al., 2009)'
_computing_structure_refinement 'SHELXL 2019/3 (Sheldrick, 2015)'
_computing_structure_solution 'SHELXT 2018/2 (Sheldrick, 2018)'
_diffrn_ambient_environment N~2~
_diffrn_ambient_temperature 100.0(1)
_diffrn_detector 'Hybrid Pixel Array Detector'
_diffrn_detector_area_resol_mean 10.0000
_diffrn_detector_type 'HyPix-Arc 150'
_diffrn_measured_fraction_theta_full 1.000
_diffrn_measured_fraction_theta_max 0.992
_diffrn_measurement_details
;
List of Runs (angles in degrees, time in seconds):

  # Type    Start    End  Width  t~exp~   \w     \q     \k     \f   Frames
#--------------------------------------------------------------------------
  1  \w    -65.00 -40.00   0.50    0.05    --  -71.07  77.00 138.75   50
  2  \w    -46.00 -21.00   0.50    0.05    --  -62.00  62.00 118.93   50
  3  \w    -37.00 -12.00   0.50    0.05    --  -58.00  54.00  70.47   50
  4  \w    -59.00 -33.00   0.50    0.05    --  -71.07  72.00  -5.22   52
  5  \w    -35.00  -9.00   0.50    0.05    --  -54.00  52.00 -86.35   52
  6  \w    -34.00  -8.00   0.50    0.05    --  -54.00  53.00-120.56   52
  7  \w    -48.00 -18.00   0.50    0.05    --  -62.00  62.00-179.18   60
  8  \w    -35.00  -9.00   0.50    0.05    --  -54.00  52.00-147.83   52
  9  \w    -24.00   2.00   0.50    0.05    --  -46.00  44.00 -61.80   52
 10  \w    -35.00  -8.00   0.50    0.05    --  -54.00  52.00  14.26   54
 11  \w    -35.00 -10.00   0.50    0.05    --  -54.00  52.00  43.50   50
 12  \w    -33.00  -8.00   0.50    0.05    --  -54.00  51.00  92.78   50
 13  \w    -69.00 -35.00   0.50    0.10    --  -75.17 140.00  52.09   68
 14  \w   -101.00 -76.00   0.50    0.10    --  -75.17 140.00  52.09   50
 15  \w   -100.00 -75.00   0.50    0.10    --  -75.17 125.00  99.03   50
 16  \w    -57.00 -30.00   0.50    0.10    --  -75.17 125.00  99.03   54
 17  \w    -69.00 -33.00   0.50    0.10    --  -75.17 127.00-142.77   72
 18  \w    -50.00 -25.00   0.50    0.05    --  -69.39 125.00-180.00   50
 19  \w    -60.00 -29.00   0.50    0.05    --  -69.39 125.00-120.00   62
 20  \w    -94.00 -66.00   0.50    0.05    --  -69.39 125.00-120.00   56
 21  \w    -99.00 -35.00   0.50    0.10    --  -75.17 121.00 -73.27  128
 22  \w    -98.00 -31.00   0.50    0.10    --  -75.17 120.00-149.90  134
 23  \w   -100.00 -63.00   0.50    0.10    --  -75.17 124.00  50.00   74
 24  \w    -58.00 -30.00   0.50    0.10    --  -75.17 124.00  50.00   56
 25  \w    -99.00 -71.00   0.50    0.10    --  -75.17 121.00 140.83   56
 26  \w    -57.00 -32.00   0.50    0.10    --  -75.17 121.00 140.83   50
 27  \w    -91.00 -46.00   0.50    0.10    --  -74.00 109.00  25.26   90
 28  \w    -29.00  -4.00   0.50    0.05    --  -10.00 114.00   9.09   50
 29  \w    -80.00 -54.00   0.50    0.05    --  -69.39 111.00-155.00   52
 30  \w    -53.00 -27.00   0.50    0.05    --  -64.31 111.00-155.00   52
 31  \w    -17.00   8.00   0.50    0.05    --  -10.00  94.00 -98.89   50
 32  \w     53.00  78.00   0.50    0.05    --   38.00  54.00-144.07   50
 33  \w     65.00  90.00   0.50    0.05    --   50.00  55.00 -77.73   50
 34  \w     66.00 106.00   0.50    0.10    --   75.17  11.00-102.16   80
 35  \w     58.00 105.00   0.50    0.05    --   70.39  11.00 -27.15   94
 36  \w     85.00 111.00   0.50    0.05    --   70.39  20.00  32.80   52
 37  \w     61.00  86.00   0.50    0.05    --   46.00  55.00 115.21   50
 38  \w     63.00  89.00   0.50    0.10    --   75.96-111.00 111.00   52
 39  \w     20.00  79.00   0.50    0.05    --   64.81-125.00  90.00  118
 40  \w     63.00  97.00   0.50    0.05    --   70.78-125.00  60.00   68
 41  \w     66.00  92.00   0.50    0.05    --   70.78-125.00  30.00   52
 42  \w     31.00  57.00   0.50    0.05    --   70.78-125.00  60.00   52
 43  \w     26.00  61.00   0.50    0.05    --   70.78-125.00  30.00   70
 44  \w     20.00  70.00   0.50    0.05    --   64.81-125.00   0.00  100
 45  \w     34.00 100.00   0.50    0.10    --   75.96-125.00 -90.00  132
 46  \w     58.00  96.00   0.50    0.05    --   70.78-125.00-120.00   76
 47  \w     26.00  52.00   0.50    0.05    --   70.78-125.00-120.00   52
 48  \w     31.00  68.00   0.50    0.10    --   75.96-125.00-180.00   74
 49  \w     36.00 100.00   0.50    0.10    --   75.96-125.00-150.00  128
 50  \w     32.00  68.00   0.50    0.10    --   75.96-125.00 -30.00   72
 51  \w     53.00  78.00   0.50    0.05    --   64.81-111.00 111.00   50
 52  \w     30.00  56.00   0.50    0.05    --   70.78-111.00 111.00   52
 53  \w     22.00  47.00   0.50    0.05    --   64.81-111.00 111.00   50
 54  \w     56.00  99.00   0.50    0.10    --   75.96-125.00  60.00   86
 55  \w     75.00 100.00   0.50    0.10    --   75.96-125.00 -30.00   50
 56  \w    -43.00 -17.00   0.50    0.05    --   -6.00 -66.00-168.19   52
 57  \w    -52.00 -27.00   0.50    0.05    --  -14.00 -62.00 -89.71   50
 58  \w    -44.00 -18.00   0.50    0.05    --   -6.00 -65.00 -87.92   52
 59  \w    -44.00 -18.00   0.50    0.05    --   -6.00 -66.00  26.90   52
 60  \w    -52.00 -27.00   0.50    0.05    --  -14.00 -62.00 104.96   50
 61  \w    -45.00 -19.00   0.50    0.05    --   -6.00 -66.00 123.11   52
 62  \w    -51.00 -26.00   0.50    0.05    --  -14.00 -62.00 176.44   50
 63  \w    -52.00 -27.00   0.50    0.05    --  -14.00 -62.00 132.10   50
 64  \w    -52.00 -27.00   0.50    0.05    --  -14.00 -60.00  61.66   50
 65  \w    -71.00 -45.00   0.50    0.05    --  -30.00 -55.00 151.32   52
 66  \w    -51.00 -26.00   0.50    0.05    --  -14.00 -62.00  -3.02   50
 67  \w    -52.00 -27.00   0.50    0.05    --  -14.00 -62.00 -25.74   50
 68  \w    -73.00 -47.00   0.50    0.05    --  -30.00 -55.00  -4.81   52
 69  \w    -72.00 -46.00   0.50    0.05    --  -30.00 -55.00  79.12   52
 70  \w    -53.00 -28.00   0.50    0.05    --  -14.00 -60.00 -58.27   50
 71  \w    -72.00 -46.00   0.50    0.05    --  -30.00 -55.00-106.05   52
 72  \w    -75.00 -49.00   0.50    0.05    --  -34.00 -55.00-133.68   52
 73  \w    -52.00 -26.00   0.50    0.05    --  -14.00 -62.00-125.66   52
 74  \w    -83.00 -57.00   0.50    0.05    --  -42.00 -55.00 -70.68   52
 75  \w    -91.00 -65.00   0.50    0.05    --  -50.00 -55.00-101.18   52
 76  \w    -66.00 -40.00   0.50    0.05    --  -22.00 -54.00-165.30   52
 77  \w    -82.00 -57.00   0.50    0.05    --  -42.00 -55.00 -28.71   50
 78  \w    -83.00 -57.00   0.50    0.05    --  -42.00 -54.00   4.89   52
 79  \w    -87.00 -61.00   0.50    0.05    --  -46.00 -54.00   0.78   52
 80  \w    -92.00 -66.00   0.50    0.05    --  -50.00 -55.00  59.53   52
 81  \w    -83.00 -57.00   0.50    0.05    --  -42.00 -54.00 109.90   52
 82  \w    -76.00 -50.00   0.50    0.05    --  -34.00 -54.00 130.85   52
 83  \w    -72.00 -46.00   0.50    0.05    --  -30.00 -54.00 175.51   52
 84  \w    -87.00 -61.00   0.50    0.05    --  -46.00 -54.00 177.34   52
 85  \w    -66.00 -41.00   0.50    0.05    --  -26.00 -54.00 102.28   50
 86  \w    -76.00 -50.00   0.50    0.05    --  -34.00 -54.00 -22.57   52
 87  \w    -74.00 -49.00   0.50    0.05    --  -34.00 -53.00  18.08   50
 88  \w    -79.00 -53.00   0.50    0.05    --  -38.00 -53.00  72.59   52
 89  \w    -67.00 -41.00   0.50    0.05    --  -26.00 -53.00  40.06   52
 90  \w    -88.00 -62.00   0.50    0.05    --  -46.00 -53.00 -16.69   52
 91  \w    -71.00 -45.00   0.50    0.05    --  -30.00 -52.00 -65.46   52
 92  \w    -71.00 -45.00   0.50    0.05    --  -30.00 -53.00 -85.86   52
 93  \w    -87.00 -62.00   0.50    0.05    --  -46.00 -51.00 -86.64   50
 94  \w    -91.00 -65.00   0.50    0.05    --  -50.00 -54.00-145.63   52
 95  \w    -78.00 -52.00   0.50    0.05    --  -34.00 -52.00-173.30   52
 96  \w    -91.00 -65.00   0.50    0.05    --  -46.00 -54.00-160.40   52
 97  \w   -116.00 -91.00   0.50    0.10    --  -75.17 -68.00-105.74   50
 98  \w   -110.00 -85.00   0.50    0.05    --  -71.07 -66.00-131.77   50
 99  \w   -112.00 -87.00   0.50    0.10    --  -75.17 -66.00-120.29   50
100  \w   -111.00 -85.00   0.50    0.05    --  -71.07 -65.00  -9.22   52
101  \w   -111.00 -85.00   0.50    0.05    --  -71.07 -66.00  52.16   52
102  \w   -111.00 -85.00   0.50    0.05    --  -71.07 -66.00  90.19   52
103  \w   -112.00 -87.00   0.50    0.10    --  -75.17 -66.00 155.01   50
104  \w   -112.00 -87.00   0.50    0.10    --  -75.17 -66.00 130.59   50
105  \w   -110.00 -85.00   0.50    0.05    --  -71.07 -65.00  30.44   50
106  \w   -114.00 -85.00   0.50    0.05    --  -71.07 -65.00 -34.35   58
107  \w   -108.00 -83.00   0.50    0.05    --  -71.07 -64.00 -48.56   50
108  \w   -116.00 -87.00   0.50    0.10    --  -75.17 -65.00 -79.77   58
109  \w   -112.00 -84.00   0.50    0.05    --  -71.07 -65.00-150.35   56
110  \w   -108.00 -83.00   0.50    0.05    --  -71.07 -64.00-170.37   50
111  \w   -111.00 -83.00   0.50    0.05    --  -71.07 -64.00-144.20   56
112  \w   -110.00 -84.00   0.50    0.05    --  -70.00 -64.00 -28.93   52
113  \w   -109.00 -83.00   0.50    0.05    --  -71.07 -64.00  61.09   52
114  \w   -109.00 -84.00   0.50    0.05    --  -71.07 -64.00  98.88   50
115  \w   -111.00 -86.00   0.50    0.10    --  -74.00 -64.00 119.17   50
116  \w   -111.00 -85.00   0.50    0.05    --  -71.07 -64.00 141.11   52
117  \w   -108.00 -83.00   0.50    0.05    --  -71.07 -63.00 -23.11   50
118  \w   -108.00 -82.00   0.50    0.05    --  -70.00 -63.00 -64.66   52
119  \w   -108.00 -83.00   0.50    0.05    --  -71.07 -63.00 -77.24   50
120  \w   -109.00 -82.00   0.50    0.05    --  -66.00 -63.00-162.43   54
121  \w   -108.00 -83.00   0.50    0.05    --  -71.07 -63.00-177.00   50
122  \w   -109.00 -84.00   0.50    0.05    --  -71.07 -60.00-107.82   50
123  \w   -108.00 -82.00   0.50    0.05    --  -70.00 -62.00  69.74   52
124  \w   -111.00 -85.00   0.50    0.05    --  -71.07 -60.00  -0.73   52
125  \w   -112.00 -83.00   0.50    0.05    --  -70.00 -61.00 101.77   58
126  \w   -113.00 -84.00   0.50    0.05    --  -71.07 -63.00 132.26   58
127  \w   -113.00 -82.00   0.50    0.05    --  -70.00 -63.00 157.05   62
128  \w   -115.00 -85.00   0.50    0.05    --  -71.07 -60.00 171.42   60
129  \w   -109.00 -84.00   0.50    0.05    --  -71.07 -60.00   5.46   50
130  \w   -108.00 -80.00   0.50    0.05    --  -66.00 -59.00  13.18   56
131  \w   -110.00 -85.00   0.50    0.05    --  -71.07 -60.00  33.48   50
132  \w    -95.00 -69.00   0.50    0.05    --  -54.00 -55.00 134.62   52
133  \w    -95.00 -69.00   0.50    0.05    --  -54.00 -55.00 -35.18   52
134  \w    -99.00 -73.00   0.50    0.05    --  -58.00 -55.00   9.70   52
135  \w    -96.00 -70.00   0.50    0.05    --  -54.00 -55.00 -73.43   52
136  \w    -94.00 -69.00   0.50    0.05    --  -54.00 -55.00-131.98   50
137  \w   -114.00 -84.00   0.50    0.05    --  -71.07 -60.00-137.01   60
138  \w   -103.00 -77.00   0.50    0.05    --  -62.00 -55.00-127.45   52
139  \w   -103.00 -77.00   0.50    0.05    --  -62.00 -52.00-105.68   52
140  \w    -94.00 -69.00   0.50    0.05    --  -54.00 -53.00  29.97   50
141  \w    -96.00 -70.00   0.50    0.05    --  -54.00 -51.00  79.40   52
142  \w    -95.00 -69.00   0.50    0.05    --  -54.00 -53.00 146.72   52
143  \w    -98.00 -70.00   0.50    0.05    --  -54.00 -51.00 166.01   56
144  \w    -97.00 -70.00   0.50    0.05    --  -54.00 -52.00 106.93   54
145  \w    -94.00 -69.00   0.50    0.05    --  -54.00 -54.00  99.71   50
146  \w   -113.00 -87.00   0.50    0.05    --  -70.00 -26.00  86.76   52
147  \w   -115.00 -90.00   0.50    0.05    --  -71.07 -27.00  45.09   50
148  \w   -112.00 -87.00   0.50    0.05    --  -66.00 -51.00 -52.08   50
149  \w   -119.00 -94.00   0.50    0.10    --  -75.17 -27.00 -90.15   50
150  \w   -113.00 -88.00   0.50    0.05    --  -70.00 -26.00-103.92   50
151  \w   -117.00 -92.00   0.50    0.10    --  -75.17 -20.00 -27.13   50
152  \w   -113.00 -88.00   0.50    0.05    --  -71.07 -22.00  13.93   50
153  \w   -117.00 -92.00   0.50    0.10    --  -75.17 -20.00  33.04   50
154  \w   -117.00 -92.00   0.50    0.10    --  -75.17 -20.00 133.68   50
155  \w   -113.00 -88.00   0.50    0.05    --  -70.00 -25.00 152.33   50
156  \w   -117.00 -92.00   0.50    0.10    --  -75.17 -22.00 115.61   50
157  \w   -112.00 -86.00   0.50    0.10    --  -75.17 -15.00  47.74   52
158  \w   -102.00 -77.00   0.50    0.10    --  -75.17 -11.00  55.80   50
159  \w   -109.00 -74.00   0.50    0.05    --  -71.07 -11.00 -30.44   70
160  \w   -104.00 -79.00   0.50    0.05    --  -71.07 -11.00  79.08   50
161  \w   -109.00 -84.00   0.50    0.05    --  -71.07 -11.00 -59.81   50
162  \w   -109.00 -68.00   0.50    0.05    --  -71.07 -11.00-103.98   82
163  \w   -111.00 -78.00   0.50    0.05    --  -70.00 -17.00-144.86   66
164  \w   -114.00 -84.00   0.50    0.10    --  -75.17 -15.00-171.55   60
165  \w   -119.00 -94.00   0.50    0.10    --  -75.17-117.00   9.56   50
;
_diffrn_measurement_device 'four-circle diffractometer'
_diffrn_measurement_device_type 'XtaLAB Synergy R, HyPix-Arc 150'
_diffrn_measurement_method '\w scans'
_diffrn_orient_matrix_type 'CrysAlisPro convention (1999,Acta A55,543-557)'
_diffrn_orient_matrix_UB_11 0.0853127000
_diffrn_orient_matrix_UB_12 0.1041843000
_diffrn_orient_matrix_UB_13 0.0367070000
_diffrn_orient_matrix_UB_21 0.0710192000
_diffrn_orient_matrix_UB_22 -0.0421051000
_diffrn_orient_matrix_UB_23 0.0133910000
_diffrn_orient_matrix_UB_31 0.0293181000
_diffrn_orient_matrix_UB_32 0.0233858000
_diffrn_orient_matrix_UB_33 -0.1392161000
_diffrn_radiation_monochromator mirror
_diffrn_radiation_probe x-ray
_diffrn_radiation_type 'Cu K\a'
_diffrn_radiation_wavelength 1.54184
_diffrn_reflns_av_R_equivalents 0.0379
_diffrn_reflns_av_unetI/netI 0.0108
_diffrn_reflns_Laue_measured_fraction_full 1.000
_diffrn_reflns_Laue_measured_fraction_max 0.992
_diffrn_reflns_limit_h_max 18
_diffrn_reflns_limit_h_min -19
_diffrn_reflns_limit_k_max 18
_diffrn_reflns_limit_k_min -19
_diffrn_reflns_limit_l_max 11
_diffrn_reflns_limit_l_min -12
_diffrn_reflns_number 87480
_diffrn_reflns_point_group_measured_fraction_full 1.000
_diffrn_reflns_point_group_measured_fraction_max 0.989
_diffrn_reflns_theta_full 67.684
_diffrn_reflns_theta_max 73.129
_diffrn_reflns_theta_min 3.293
_diffrn_source 'Rotating-anode X-ray tube'
_diffrn_source_type 'PhotonJet R (Cu) X-ray Source'
_exptl_absorpt_coefficient_mu 11.686
_exptl_absorpt_correction_T_max 0.812
_exptl_absorpt_correction_T_min 0.276
_exptl_absorpt_correction_type gaussian
_exptl_absorpt_process_details
;
CrysAlisPro 1.171.43.143a (Rigaku Oxford Diffraction, 2024)
Numerical absorption correction based on gaussian integration over
a multifaceted crystal model
Empirical absorption correction using spherical harmonics,
implemented in SCALE3 ABSPACK scaling algorithm.
;
_exptl_crystal_colour 'clear colourless'
_exptl_crystal_colour_lustre clear
_exptl_crystal_colour_primary colourless
_exptl_crystal_density_diffrn 1.548
_exptl_crystal_description needle
_exptl_crystal_F_000 1044
_exptl_crystal_size_max 0.221
_exptl_crystal_size_mid 0.046
_exptl_crystal_size_min 0.037
_refine_diff_density_max 0.625
_refine_diff_density_min -0.770
_refine_diff_density_rms 0.070
_refine_ls_abs_structure_details
;
 Refined as an inversion twin.
;
_refine_ls_abs_structure_Flack 0.461(6)
_refine_ls_extinction_method none
_refine_ls_goodness_of_fit_ref 1.083
_refine_ls_hydrogen_treatment constr
_refine_ls_matrix_type full
_refine_ls_number_parameters 183
_refine_ls_number_reflns 2953
_refine_ls_number_restraints 0
_refine_ls_restrained_S_all 1.083
_refine_ls_R_factor_all 0.0251
_refine_ls_R_factor_gt 0.0249
_refine_ls_shift/su_max 0.000
_refine_ls_shift/su_mean 0.000
_refine_ls_structure_factor_coef Fsqd
_refine_ls_weighting_details 'w=1/[\s^2^(Fo^2^)+(0.0378P)^2^+2.1233P] where P=(Fo^2^+2Fc^2^)/3'
_refine_ls_weighting_scheme calc
_refine_ls_wR_factor_gt 0.0644
_refine_ls_wR_factor_ref 0.0645
_reflns_Friedel_coverage 0.791
_reflns_Friedel_fraction_full 1.000
_reflns_Friedel_fraction_max 0.986
_reflns_number_gt 2925
_reflns_number_total 2953
_reflns_threshold_expression 'I > 2\s(I)'
_cod_data_source_file d5dt02645h2.cif
_cod_data_source_block rs141124_1_1
_cod_depositor_comments 'Adding full bibliography for 7720775--7720777.cif.'
_cod_original_cell_volume 2215.08(4)
_cod_database_code 7720777
_shelx_shelxl_version_number 2019/3
_chemical_oxdiff_formula 'C26 H34 La N4 O8 F'
_shelx_space_group_comment
;
The symmetry employed for this shelxl refinement is uniquely defined
by the following loop, which should always be used as a source of
symmetry information in preference to the above space-group names.
They are only intended as comments.
;
_shelx_estimated_absorpt_t_max 0.652
_shelx_estimated_absorpt_t_min 0.183
_olex2_refinement_description
;
1. Twinned data refinement
 Scales: 0.539(7)
 0.461(7)
2. Fixed Uiso
 At 1.2 times of:
  All C(H) groups, All C(H,H) groups
3.a Secondary CH2 refined with riding coordinates:
 C7(H7A,H7B), C8(H8A,H8B), C9(H9A,H9B), C10(H10A,H10B), C11(H11A,H11B),
 C12(H12A,H12B), C13(H13A,H13B)
3.b Aromatic/amide H refined with riding coordinates:
 C3(H3), C4(H4), C5(H5)
;
_smtbx_masks_void_probe_radius 1.2
_smtbx_masks_void_truncation_radius 1.2
_olex2_date_sample_data_collection 2024-11-15
_olex2_date_sample_submission 2024-11-15
_olex2_submission_original_sample_id rs141124_1_1
_olex2_submission_special_instructions 'No special instructions were received'
_oxdiff_exptl_absorpt_empirical_details
;
Empirical correction (ABSPACK) includes:
- Absorption correction using spherical harmonics
- Frame scaling
- Detector area scaling
;
_oxdiff_exptl_absorpt_empirical_full_max 2.024
_oxdiff_exptl_absorpt_empirical_full_min 0.505

loop_
_space_group_symop_operation_xyz
'x, y, z'
'-y, x-y, z+1/3'
'-x+y, -x, z+2/3'
'y, x, -z'
'x-y, -y, -z+2/3'
'-x, -x+y, -z+1/3'

loop_
_atom_site_label
_atom_site_type_symbol
_atom_site_fract_x
_atom_site_fract_y
_atom_site_fract_z
_atom_site_U_iso_or_equiv
_atom_site_adp_type
_atom_site_occupancy
_atom_site_site_symmetry_order
_atom_site_calc_flag
_atom_site_refinement_flags_posn
_atom_site_refinement_flags_adp
_atom_site_refinement_flags_occupancy
_atom_site_disorder_assembly
_atom_site_disorder_group
La1 La 0.31171(2) 0.31171(2) 1.000000 0.02582(11) Uani 1 2 d S T P . .
O2 O 0.4008(3) 0.4105(2) 0.8088(3) 0.0291(7) Uani 1 1 d . . . . .
O1 O 0.5111(3) 0.5477(3) 0.7060(3) 0.0378(8) Uani 1 1 d . . . . .
O4 O 0.1711(3) 0.3356(3) 0.8676(3) 0.0371(8) Uani 1 1 d . . . . .
O3 O 0.2418(3) 0.2179(3) 0.7598(3) 0.0403(9) Uani 1 1 d . . . . .
F1 F 0.1642(3) 0.1642(3) 1.000000 0.084(2) Uani 1 2 d S T P . .
N1 N 0.3833(3) 0.5150(3) 0.9912(3) 0.0248(7) Uani 1 1 d . . . . .
N2 N 0.2127(3) 0.4069(4) 1.1266(4) 0.0342(9) Uani 1 1 d . . . . .
C1 C 0.4555(3) 0.5036(4) 0.7961(4) 0.0257(10) Uani 1 1 d . . . . .
C2 C 0.4482(4) 0.5667(3) 0.9002(4) 0.0262(9) Uani 1 1 d . . . . .
C3 C 0.4999(4) 0.6698(4) 0.8961(5) 0.0355(11) Uani 1 1 d . . . . .
H3 H 0.547440 0.704325 0.831859 0.043 Uiso 1 1 calc R U . . .
C4 C 0.4807(5) 0.7220(4) 0.9881(6) 0.0452(13) Uani 1 1 d . . . . .
H4 H 0.514083 0.792762 0.987544 0.054 Uiso 1 1 calc R U . . .
C5 C 0.4112(4) 0.6676(4) 1.0810(5) 0.0390(12) Uani 1 1 d . . . . .
H5 H 0.395641 0.701067 1.143982 0.047 Uiso 1 1 calc R U . . .
C6 C 0.3650(4) 0.5650(4) 1.0811(4) 0.0299(11) Uani 1 1 d . . . . .
C7 C 0.2897(4) 0.5037(4) 1.1788(5) 0.0357(12) Uani 1 1 d . . . . .
H7A H 0.323669 0.491890 1.249854 0.043 Uiso 1 1 calc R U . . .
H7B H 0.257560 0.540692 1.211033 0.043 Uiso 1 1 calc R U . . .
C8 C 0.1514(4) 0.4258(5) 1.0350(5) 0.0416(14) Uani 1 1 d . . . . .
H8A H 0.102015 0.436294 1.081378 0.050 Uiso 1 1 calc R U . . .
H8B H 0.195150 0.487616 0.987864 0.050 Uiso 1 1 calc R U . . .
C9 C 0.0984(4) 0.3430(5) 0.9452(5) 0.0445(14) Uani 1 1 d . . . . .
H9A H 0.057622 0.279796 0.991244 0.053 Uiso 1 1 calc R U . . .
H9B H 0.053401 0.355528 0.891970 0.053 Uiso 1 1 calc R U . . .
C10 C 0.1212(5) 0.2683(5) 0.7655(6) 0.0478(15) Uani 1 1 d . . . . .
H10A H 0.085080 0.293498 0.714356 0.057 Uiso 1 1 calc R U . . .
H10B H 0.071851 0.202048 0.798913 0.057 Uiso 1 1 calc R U . . .
C11 C 0.1951(4) 0.2588(5) 0.6853(5) 0.0441(12) Uani 1 1 d . . . . .
H11A H 0.160992 0.214756 0.612815 0.053 Uiso 1 1 calc R U . . .
H11B H 0.245459 0.325038 0.652948 0.053 Uiso 1 1 calc R U . . .
C12 C 0.3024(5) 0.1941(4) 0.6859(5) 0.0446(14) Uani 1 1 d . . . . .
H12A H 0.357595 0.255254 0.648061 0.054 Uiso 1 1 calc R U . . .
H12B H 0.262869 0.147948 0.617517 0.054 Uiso 1 1 calc R U . . .
C13 C 0.3433(5) 0.1455(4) 0.7717(5) 0.0422(13) Uani 1 1 d . . . . .
H13A H 0.287006 0.085337 0.809741 0.051 Uiso 1 1 calc R U . . .
H13B H 0.382840 0.123872 0.721465 0.051 Uiso 1 1 calc R U . . .

loop_
_atom_site_aniso_label
_atom_site_aniso_U_11
_atom_site_aniso_U_22
_atom_site_aniso_U_33
_atom_site_aniso_U_23
_atom_site_aniso_U_13
_atom_site_aniso_U_12
La1 0.02808(14) 0.02808(14) 0.02011(16) 0.00199(6) -0.00199(6) 0.01315(13)
O2 0.0404(17) 0.0299(16) 0.0228(15) 0.0006(12) 0.0008(14) 0.0220(14)
O1 0.040(2) 0.043(2) 0.0262(18) 0.0040(15) 0.0101(15) 0.0170(17)
O4 0.0286(17) 0.053(2) 0.0267(17) -0.0015(16) -0.0038(14) 0.0184(16)
O3 0.057(2) 0.0387(18) 0.0243(16) -0.0058(14) -0.0125(16) 0.0235(17)
F1 0.066(2) 0.066(2) 0.051(3) 0.0209(19) -0.0209(19) -0.019(3)
N1 0.0274(18) 0.0333(19) 0.0208(17) -0.0008(15) -0.0027(15) 0.0205(17)
N2 0.028(2) 0.058(3) 0.025(2) 0.005(2) 0.0005(17) 0.0273(19)
C1 0.025(2) 0.036(2) 0.022(2) -0.0008(18) -0.0015(17) 0.019(2)
C2 0.025(2) 0.031(2) 0.025(2) -0.0015(16) -0.0042(18) 0.0154(19)
C3 0.030(3) 0.033(2) 0.042(3) -0.0012(19) 0.000(2) 0.015(2)
C4 0.044(3) 0.033(3) 0.058(3) -0.014(2) -0.012(3) 0.019(2)
C5 0.047(3) 0.045(3) 0.033(3) -0.015(2) -0.006(2) 0.029(3)
C6 0.035(3) 0.041(3) 0.025(2) -0.009(2) -0.008(2) 0.026(2)
C7 0.043(3) 0.052(3) 0.026(2) -0.005(2) 0.000(2) 0.034(3)
C8 0.034(3) 0.075(4) 0.029(3) 0.009(3) 0.002(2) 0.037(3)
C9 0.027(3) 0.069(4) 0.038(3) 0.013(3) 0.003(2) 0.024(3)
C10 0.037(3) 0.055(4) 0.041(3) -0.004(3) -0.018(2) 0.015(3)
C11 0.050(3) 0.048(3) 0.032(3) -0.003(2) -0.015(2) 0.023(3)
C12 0.072(4) 0.043(3) 0.025(2) -0.009(2) -0.006(3) 0.033(3)
C13 0.069(4) 0.032(3) 0.031(3) -0.011(2) -0.008(3) 0.029(3)

loop_
_atom_type_symbol
_atom_type_description
_atom_type_scat_dispersion_real
_atom_type_scat_dispersion_imag
_atom_type_scat_source
C C 0.0181 0.0091 'International Tables Vol C Tables 4.2.6.8 and 6.1.1.4'
H H 0.0000 0.0000 'International Tables Vol C Tables 4.2.6.8 and 6.1.1.4'
F F 0.0727 0.0534 'International Tables Vol C Tables 4.2.6.8 and 6.1.1.4'
La La -1.4094 9.0376 'International Tables Vol C Tables 4.2.6.8 and 6.1.1.4'
N N 0.0311 0.0180 'International Tables Vol C Tables 4.2.6.8 and 6.1.1.4'
O O 0.0492 0.0322 'International Tables Vol C Tables 4.2.6.8 and 6.1.1.4'

loop_
_exptl_crystal_face_index_h
_exptl_crystal_face_index_k
_exptl_crystal_face_index_l
_exptl_crystal_face_perp_dist
1 -1 0 0.0207
-1 1 0 0.0160
0 -1 2 0.0946
0 -1 0 0.0230
0 1 0 0.0188
0 0 -1 0.1117
2 1 0 0.0214
-2 -1 0 0.0232
2 1 -2 0.0808
2 -1 0 0.0210
6 -5 5 0.0830
-8 5 -4 0.0752
8 -3 -4 0.0712
6 -6 -5 0.0882

loop_
_geom_angle_atom_site_label_1
_geom_angle_atom_site_label_2
_geom_angle_atom_site_label_3
_geom_angle
_geom_angle_site_symmetry_1
_geom_angle_site_symmetry_3
_geom_angle_publ_flag
O2 La1 O2 109.01(15) 4_557 . ?
O2 La1 O4 130.13(11) . 4_557 ?
O2 La1 O4 74.61(11) . . ?
O2 La1 O4 74.61(11) 4_557 4_557 ?
O2 La1 O4 130.13(11) 4_557 . ?
O2 La1 O3 62.52(11) . . ?
O2 La1 O3 166.86(11) 4_557 . ?
O2 La1 O3 166.87(11) . 4_557 ?
O2 La1 O3 62.52(11) 4_557 4_557 ?
O2 La1 N1 59.53(10) 4_557 4_557 ?
O2 La1 N1 67.29(11) 4_557 . ?
O2 La1 N1 59.53(10) . . ?
O2 La1 N1 67.29(11) . 4_557 ?
O2 La1 N2 109.46(12) . . ?
O2 La1 N2 109.46(12) 4_557 4_557 ?
O2 La1 N2 71.24(11) . 4_557 ?
O2 La1 N2 71.24(11) 4_557 . ?
O4 La1 O4 141.89(17) 4_557 . ?
O4 La1 O3 102.70(10) 4_557 . ?
O4 La1 O3 59.46(11) . . ?
O4 La1 O3 102.71(10) . 4_557 ?
O4 La1 O3 59.46(11) 4_557 4_557 ?
O4 La1 N2 61.54(11) 4_557 4_557 ?
O4 La1 N2 118.03(12) 4_557 . ?
O4 La1 N2 61.54(11) . . ?
O4 La1 N2 118.04(12) . 4_557 ?
O3 La1 O3 127.63(16) . 4_557 ?
O3 La1 N2 59.13(12) 4_557 . ?
O3 La1 N2 120.29(12) . . ?
O3 La1 N2 120.29(12) 4_557 4_557 ?
O3 La1 N2 59.13(12) . 4_557 ?
F1 La1 O2 125.50(8) . . ?
F1 La1 O2 125.50(8) . 4_557 ?
F1 La1 O4 70.94(8) . 4_557 ?
F1 La1 O4 70.94(8) . . ?
F1 La1 O3 63.81(8) . . ?
F1 La1 O3 63.81(8) . 4_557 ?
F1 La1 N1 140.27(8) . . ?
F1 La1 N1 140.27(8) . 4_557 ?
F1 La1 N2 89.43(10) . 4_557 ?
F1 La1 N2 89.43(10) . . ?
N1 La1 O4 140.95(11) 4_557 . ?
N1 La1 O4 74.07(11) 4_557 4_557 ?
N1 La1 O4 140.95(11) . 4_557 ?
N1 La1 O4 74.07(11) . . ?
N1 La1 O3 107.34(11) . 4_557 ?
N1 La1 O3 112.38(10) 4_557 4_557 ?
N1 La1 O3 112.38(10) . . ?
N1 La1 O3 107.34(11) 4_557 . ?
N1 La1 N1 79.46(16) 4_557 . ?
N1 La1 N2 57.07(13) 4_557 4_557 ?
N1 La1 N2 123.98(12) . 4_557 ?
N1 La1 N2 57.07(13) . . ?
N1 La1 N2 123.98(12) 4_557 . ?
N2 La1 N2 178.9(2) 4_557 . ?
C1 O2 La1 129.4(3) . . ?
C9 O4 La1 114.5(3) . . ?
C10 O4 La1 117.6(3) . . ?
C10 O4 C9 109.4(4) . . ?
C11 O3 La1 114.8(3) . . ?
C12 O3 La1 119.9(3) . . ?
C12 O3 C11 111.1(4) . . ?
C2 N1 La1 117.4(3) . . ?
C2 N1 C6 118.8(4) . . ?
C6 N1 La1 123.4(3) . . ?
C7 N2 La1 108.8(3) . . ?
C7 N2 C8 108.5(5) . . ?
C7 N2 C13 110.0(4) . 4_557 ?
C8 N2 La1 110.0(3) . . ?
C13 N2 La1 111.8(3) 4_557 . ?
C13 N2 C8 107.7(4) 4_557 . ?
O2 C1 C2 115.7(4) . . ?
O1 C1 O2 126.6(5) . . ?
O1 C1 C2 117.6(4) . . ?
N1 C2 C1 114.8(4) . . ?
N1 C2 C3 122.8(4) . . ?
C3 C2 C1 122.3(4) . . ?
C2 C3 H3 120.7 . . ?
C2 C3 C4 118.6(5) . . ?
C4 C3 H3 120.7 . . ?
C3 C4 H4 120.9 . . ?
C5 C4 C3 118.2(5) . . ?
C5 C4 H4 120.9 . . ?
C4 C5 H5 120.1 . . ?
C6 C5 C4 119.8(5) . . ?
C6 C5 H5 120.1 . . ?
N1 C6 C5 121.7(5) . . ?
N1 C6 C7 116.7(5) . . ?
C5 C6 C7 121.6(5) . . ?
N2 C7 C6 111.1(4) . . ?
N2 C7 H7A 109.4 . . ?
N2 C7 H7B 109.4 . . ?
C6 C7 H7A 109.4 . . ?
C6 C7 H7B 109.4 . . ?
H7A C7 H7B 108.0 . . ?
N2 C8 H8A 109.0 . . ?
N2 C8 H8B 109.0 . . ?
H8A C8 H8B 107.8 . . ?
C9 C8 N2 112.7(5) . . ?
C9 C8 H8A 109.0 . . ?
C9 C8 H8B 109.0 . . ?
O4 C9 C8 108.8(5) . . ?
O4 C9 H9A 109.9 . . ?
O4 C9 H9B 109.9 . . ?
C8 C9 H9A 109.9 . . ?
C8 C9 H9B 109.9 . . ?
H9A C9 H9B 108.3 . . ?
O4 C10 H10A 109.6 . . ?
O4 C10 H10B 109.6 . . ?
O4 C10 C11 110.1(5) . . ?
H10A C10 H10B 108.2 . . ?
C11 C10 H10A 109.6 . . ?
C11 C10 H10B 109.6 . . ?
O3 C11 C10 108.2(4) . . ?
O3 C11 H11A 110.1 . . ?
O3 C11 H11B 110.1 . . ?
C10 C11 H11A 110.1 . . ?
C10 C11 H11B 110.1 . . ?
H11A C11 H11B 108.4 . . ?
O3 C12 H12A 110.3 . . ?
O3 C12 H12B 110.3 . . ?
O3 C12 C13 107.0(4) . . ?
H12A C12 H12B 108.6 . . ?
C13 C12 H12A 110.3 . . ?
C13 C12 H12B 110.3 . . ?
N2 C13 C12 112.8(4) 4_557 . ?
N2 C13 H13A 109.0 4_557 . ?
N2 C13 H13B 109.0 4_557 . ?
C12 C13 H13A 109.0 . . ?
C12 C13 H13B 109.0 . . ?
H13A C13 H13B 107.8 . . ?

loop_
_geom_bond_atom_site_label_1
_geom_bond_atom_site_label_2
_geom_bond_distance
_geom_bond_site_symmetry_2
_geom_bond_publ_flag
La1 O2 2.506(3) 4_557 ?
La1 O2 2.506(3) . ?
La1 O4 2.771(4) . ?
La1 O4 2.771(4) 4_557 ?
La1 O3 2.874(3) 4_557 ?
La1 O3 2.874(3) . ?
La1 F1 2.286(5) . ?
La1 N1 2.769(4) 4_557 ?
La1 N1 2.769(4) . ?
La1 N2 2.934(4) 4_557 ?
La1 N2 2.934(4) . ?
O2 C1 1.263(6) . ?
O1 C1 1.242(6) . ?
O4 C9 1.448(7) . ?
O4 C10 1.436(7) . ?
O3 C11 1.421(7) . ?
O3 C12 1.408(7) . ?
N1 C2 1.338(6) . ?
N1 C6 1.349(6) . ?
N2 C7 1.481(8) . ?
N2 C8 1.490(6) . ?
N2 C13 1.484(7) 4_557 ?
C1 C2 1.519(6) . ?
C2 C3 1.385(7) . ?
C3 H3 0.9500 . ?
C3 C4 1.395(8) . ?
C4 H4 0.9500 . ?
C4 C5 1.393(9) . ?
C5 H5 0.9500 . ?
C5 C6 1.378(8) . ?
C6 C7 1.495(8) . ?
C7 H7A 0.9900 . ?
C7 H7B 0.9900 . ?
C8 H8A 0.9900 . ?
C8 H8B 0.9900 . ?
C8 C9 1.477(9) . ?
C9 H9A 0.9900 . ?
C9 H9B 0.9900 . ?
C10 H10A 0.9900 . ?
C10 H10B 0.9900 . ?
C10 C11 1.494(9) . ?
C11 H11A 0.9900 . ?
C11 H11B 0.9900 . ?
C12 H12A 0.9900 . ?
C12 H12B 0.9900 . ?
C12 C13 1.511(8) . ?
C13 H13A 0.9900 . ?
C13 H13B 0.9900 . ?

loop_
_geom_torsion_atom_site_label_1
_geom_torsion_atom_site_label_2
_geom_torsion_atom_site_label_3
_geom_torsion_atom_site_label_4
_geom_torsion
_geom_torsion_site_symmetry_1
_geom_torsion_site_symmetry_2
_geom_torsion_site_symmetry_3
_geom_torsion_site_symmetry_4
_geom_torsion_publ_flag
La1 O2 C1 O1 167.0(4) . . . . ?
La1 O2 C1 C2 -15.7(6) . . . . ?
La1 O4 C9 C8 56.1(5) . . . . ?
La1 O4 C10 C11 -46.4(6) . . . . ?
La1 O3 C11 C10 -48.1(5) . . . . ?
La1 O3 C12 C13 45.8(6) . . . . ?
La1 N1 C2 C1 13.6(5) . . . . ?
La1 N1 C2 C3 -170.7(4) . . . . ?
La1 N1 C6 C5 172.4(4) . . . . ?
La1 N1 C6 C7 -9.5(6) . . . . ?
La1 N2 C7 C6 51.1(4) . . . . ?
La1 N2 C8 C9 40.1(5) . . . . ?
O2 C1 C2 N1 -0.9(6) . . . . ?
O2 C1 C2 C3 -176.7(5) . . . . ?
O1 C1 C2 N1 176.7(4) . . . . ?
O1 C1 C2 C3 0.9(7) . . . . ?
O4 C10 C11 O3 62.2(6) . . . . ?
O3 C12 C13 N2 -62.3(7) . . . 4_557 ?
N1 C2 C3 C4 -2.5(8) . . . . ?
N1 C6 C7 N2 -30.7(6) . . . . ?
N2 C8 C9 O4 -65.3(6) . . . . ?
C1 C2 C3 C4 173.0(5) . . . . ?
C2 N1 C6 C5 0.2(7) . . . . ?
C2 N1 C6 C7 178.4(4) . . . . ?
C2 C3 C4 C5 0.9(8) . . . . ?
C3 C4 C5 C6 1.2(8) . . . . ?
C4 C5 C6 N1 -1.8(8) . . . . ?
C4 C5 C6 C7 -179.8(5) . . . . ?
C5 C6 C7 N2 147.4(5) . . . . ?
C6 N1 C2 C1 -173.8(4) . . . . ?
C6 N1 C2 C3 2.0(7) . . . . ?
C7 N2 C8 C9 159.0(4) . . . . ?
C8 N2 C7 C6 -68.6(5) . . . . ?
C9 O4 C10 C11 -179.3(5) . . . . ?
C10 O4 C9 C8 -169.4(5) . . . . ?
C11 O3 C12 C13 -176.5(4) . . . . ?
C12 O3 C11 C10 171.9(5) . . . . ?
C13 N2 C7 C6 173.9(4) 4_557 . . . ?
C13 N2 C8 C9 -82.0(6) 4_557 . . . ?

loop_
_twin_individual_id
_twin_individual_mass_fraction_refined
1 0.539(7)
2 0.461(7)

loop_
_exptl_oxdiff_crystal_face_indexfrac_h
_exptl_oxdiff_crystal_face_indexfrac_k
_exptl_oxdiff_crystal_face_indexfrac_l
_exptl_oxdiff_crystal_face_x
_exptl_oxdiff_crystal_face_y
_exptl_oxdiff_crystal_face_z
0.9994 -0.9989 -0.0022 -0.0189 0.1130 0.0062
-0.9994 0.9989 0.0022 0.0189 -0.1130 -0.0062
0.0110 -1.0089 1.9958 -0.0309 0.0700 -0.3011
0.0004 -1.0000 -0.0012 -0.1042 0.0421 -0.0232
-0.0004 1.0000 0.0012 0.1042 -0.0421 0.0232
-0.0053 0.0044 -0.9985 -0.0366 -0.0139 0.1390
2.0014 0.9992 0.0034 0.2750 0.1001 0.0816
-2.0014 -0.9992 -0.0034 -0.2750 -0.1001 -0.0816
2.0026 0.9997 -1.9955 0.2018 0.0734 0.3599
1.9999 -1.0009 0.0021 0.0664 0.1842 0.0349
6.2332 -4.5988 5.3051 0.2474 0.7073 -0.6634
-7.8138 5.1132 -4.2546 -0.2901 -0.8272 0.4828
7.7208 -2.7262 -4.3471 0.2151 0.6049 0.7678
6.0043 -5.9991 -4.9934 -0.2961 0.6121 0.7309

loop_
_smtbx_masks_void_nr
_smtbx_masks_void_average_x
_smtbx_masks_void_average_y
_smtbx_masks_void_average_z
_smtbx_masks_void_volume
_smtbx_masks_void_count_electrons
_smtbx_masks_void_content
1 0.000 0.000 -0.288 147.5 50.2 ?
2 0.000 0.562 0.167 41.4 11.5 ?
3 0.438 0.438 0.500 41.4 11.5 ?
4 0.562 1.000 0.833 41.4 11.5 ?
